data_2210608
loop_
_publ_author_name
'Wei, Wen-Ying'
'Wang, Zhen'
'Han, Jin-Yu'
'Yin, Yan-Hua'

_publ_section_title
;<i>catena</i>-Poly[piperazinium(2+)
 [tetraaquazinc(II)-\m-benzene-1,3,5-tricarboxylato-diaquacobalt(II)-\m-benzene-1,3,5-tricarboxylato]
 dihydrate]
;
_journal_coeditor_code GD2003
_journal_issue 10
_journal_name_full 'Acta Crystallographica Section E'
_journal_page_first m2597
_journal_page_last m2598
_journal_paper_doi 10.1107/S1600536806032466
_journal_volume 62
_journal_year 2006
_chemical_formula_iupac '(C4 H12 N2) [Zn Co (C9 H3 O6)2 (H2 O)6], 2H2 O'
_chemical_formula_moiety 'C4 H12 N2 2+, C18 H18 Co O18 Zn 2-, 2H2 O'
_chemical_formula_sum 'C22 H34 Co N2 O20 Zn'
_chemical_formula_weight 770.81
_chemical_name_systematic
;catena-poly[piperazinium(2+)
 [tetraaquazinc(II)-\m-benzene-1,3,5-tricarboxylato-
diaquacobalt(II)-\m-benzene-1,3,5-tricarboxylato]
 dihydrate]
;
_space_group_IT_number 2
_symmetry_cell_setting triclinic
_symmetry_space_group_name_Hall '-P 1'
_symmetry_space_group_name_H-M 'P -1'
_atom_sites_solution_hydrogens geom
_atom_sites_solution_primary direct
_atom_sites_solution_secondary difmap
_cell_angle_alpha 110.675(5)
_cell_angle_beta 91.429(6)
_cell_angle_gamma 102.538(6)
_cell_formula_units_Z 1
_cell_length_a 7.189(3)
_cell_length_b 10.588(4)
_cell_length_c 10.593(4)
_cell_measurement_reflns_used 2201
_cell_measurement_temperature 294(2)
_cell_measurement_theta_max 26.62
_cell_measurement_theta_min 2.36
_cell_volume 731.8(5)
_computing_cell_refinement SMART
_computing_data_collection 'SMART (Siemens, 1996)'
_computing_data_reduction 'SAINT (Siemens, 1996)'
_computing_molecular_graphics 'SHELXTL (Sheldrick, 1997b)'
_computing_publication_material SHELXTL
_computing_structure_refinement 'SHELXL97 (Sheldrick, 1997a)'
_computing_structure_solution 'SHELXS97 (Sheldrick, 1997a)'
_diffrn_ambient_temperature 294(2)
_diffrn_measured_fraction_theta_full 0.983
_diffrn_measured_fraction_theta_max 0.983
_diffrn_measurement_device_type 'Bruker SMART CCD area-detector'
_diffrn_measurement_method '\f and \w'
_diffrn_radiation_monochromator graphite
_diffrn_radiation_source 'fine-focus sealed tube'
_diffrn_radiation_type MoK\a
_diffrn_radiation_wavelength 0.71073
_diffrn_reflns_av_R_equivalents 0.0225
_diffrn_reflns_av_sigmaI/netI 0.0416
_diffrn_reflns_limit_h_max 5
_diffrn_reflns_limit_h_min -8
_diffrn_reflns_limit_k_max 12
_diffrn_reflns_limit_k_min -11
_diffrn_reflns_limit_l_max 12
_diffrn_reflns_limit_l_min -12
_diffrn_reflns_number 3672
_diffrn_reflns_theta_full 25.00
_diffrn_reflns_theta_max 25.00
_diffrn_reflns_theta_min 2.07
_diffrn_standards_decay_% 0
_exptl_absorpt_coefficient_mu 1.480
_exptl_absorpt_correction_T_max 0.813
_exptl_absorpt_correction_T_min 0.485
_exptl_absorpt_correction_type multi-scan
_exptl_absorpt_process_details '(SADABS; Sheldrick, 1996)'
_exptl_crystal_colour pink
_exptl_crystal_density_diffrn 1.749
_exptl_crystal_density_method 'not measured'
_exptl_crystal_description block
_exptl_crystal_F_000 397
_exptl_crystal_size_max 0.20
_exptl_crystal_size_mid 0.18
_exptl_crystal_size_min 0.14
_refine_diff_density_max 0.719
_refine_diff_density_min -0.769
_refine_ls_extinction_method none
_refine_ls_goodness_of_fit_ref 1.040
_refine_ls_hydrogen_treatment constr
_refine_ls_matrix_type full
_refine_ls_number_parameters 212
_refine_ls_number_reflns 2549
_refine_ls_number_restraints 0
_refine_ls_restrained_S_all 1.040
_refine_ls_R_factor_all 0.0509
_refine_ls_R_factor_gt 0.0410
_refine_ls_shift/su_max 0.000
_refine_ls_shift/su_mean 0.000
_refine_ls_structure_factor_coef Fsqd
_refine_ls_weighting_details 'calc w=1/[\s^2^(Fo^2^)+(0.0648P)^2^+1.1797P] where P=(Fo^2^+2Fc^2^)/3'
_refine_ls_weighting_scheme calc
_refine_ls_wR_factor_gt 0.1123
_refine_ls_wR_factor_ref 0.1192
_reflns_number_gt 2137
_reflns_number_total 2549
_reflns_threshold_expression I>2\s(I)
_cod_data_source_file gd2003.cif
_cod_data_source_block I
_cod_depositor_comments
;
The following automatic conversions were performed:
'_symmetry_cell_setting' value 'Triclinic' changed to 'triclinic'
according to '/home/saulius/struct/CIF-dictionaries/cif_core.dic'
dictionary named 'cif_core.dic' version 2.4.1 from 2010-06-29.

Automatic conversion script
Id: cif_fix_enum 1527 2010-12-29 10:47:43Z saulius 

The following automatic conversions were performed:

'_symmetry_cell_setting' value 'Triclinic' changed to 'triclinic'
according to /home/saulius/struct/CIF-dictionaries/cif_core.dic
dictionary named 'cif_core.dic' version 2.4.1 from 2010-06-29.

Automatic conversion script
Id: cif_fix_values 1715 2011-07-08 13:25:40Z adriana 
;
_cod_database_code 2210608
_cod_database_fobs_code 2210608

loop_
_symmetry_equiv_pos_as_xyz
'x, y, z'
'-x, -y, -z'

loop_
_atom_site_type_symbol
_atom_site_label
_atom_site_fract_x
_atom_site_fract_y
_atom_site_fract_z
_atom_site_U_iso_or_equiv
_atom_site_adp_type
_atom_site_calc_flag
_atom_site_refinement_flags
_atom_site_occupancy
Zn Zn1 0.0000 0.0000 0.5000 0.0234(2) Uani d S 1
Co Co1 0.0000 0.5000 0.0000 0.0199(2) Uani d S 1
O O1 0.1055(4) 0.1875(2) 0.4742(2) 0.0235(6) Uani d . 1
O O2 0.2716(4) 0.3080(2) 0.6791(3) 0.0294(6) Uani d . 1
O O3 0.0274(4) 0.4139(3) 0.1503(3) 0.0293(6) Uani d . 1
O O4 0.1526(4) 0.6365(2) 0.2003(2) 0.0261(6) Uani d . 1
O O5 0.5063(4) 0.9218(2) 0.6667(3) 0.0288(6) Uani d . 1
O O6 0.6071(4) 0.8101(3) 0.7884(3) 0.0320(7) Uani d . 1
C C1 0.2372(5) 0.4302(3) 0.5319(3) 0.0172(7) Uani d . 1
C C2 0.1645(5) 0.4234(3) 0.4056(3) 0.0167(7) Uani d . 1
H H2 0.0929 0.3392 0.3432 0.020 Uiso calc R 1
C C3 0.1985(5) 0.5424(3) 0.3722(3) 0.0175(7) Uani d . 1
C C4 0.3050(5) 0.6689(3) 0.4675(3) 0.0178(7) Uani d . 1
H H4 0.3267 0.7485 0.4462 0.021 Uiso calc R 1
C C5 0.3789(5) 0.6771(3) 0.5939(3) 0.0173(7) Uani d . 1
C C6 0.3456(5) 0.5563(3) 0.6251(3) 0.0173(7) Uani d . 1
H H6 0.3962 0.5604 0.7085 0.021 Uiso calc R 1
C C7 0.2020(5) 0.2991(3) 0.5644(3) 0.0169(7) Uani d . 1
C C8 0.1219(5) 0.5304(3) 0.2340(4) 0.0207(8) Uani d . 1
C C9 0.5051(5) 0.8133(4) 0.6910(4) 0.0198(7) Uani d . 1
C C10 0.8829(6) 1.0789(4) 0.0889(4) 0.0323(9) Uani d . 1
H H10A 0.8697 1.1644 0.1584 0.039 Uiso calc R 1
H H10B 0.7591 1.0127 0.0662 0.039 Uiso calc R 1
C C11 1.0558(7) 0.8925(4) 0.0357(4) 0.0336(9) Uani d . 1
H H11A 0.9377 0.8202 0.0114 0.040 Uiso calc R 1
H H11B 1.1535 0.8599 0.0715 0.040 Uiso calc R 1
N N1 1.0257(5) 1.0221(3) 0.1422(3) 0.0284(7) Uani d . 1
H H1A 0.9845 1.0028 0.2144 0.034 Uiso calc R 1
H H1B 1.1380 1.0865 0.1699 0.034 Uiso calc R 1
O O7 0.2138(4) 0.0466(2) 0.6636(2) 0.0227(6) Uani d . 1
H H7A 0.2545 0.1333 0.6849 0.034 Uiso d R 1
H H7B 0.3112 0.0126 0.6557 0.034 Uiso d R 1
O O8 0.1634(4) -0.0885(2) 0.3462(3) 0.0244(6) Uani d . 1
H H8A 0.2740 -0.0420 0.3452 0.037 Uiso d R 1
H H8B 0.1647 -0.1735 0.3134 0.037 Uiso d R 1
O O9 0.2548(4) 0.4571(3) -0.0641(3) 0.0361(7) Uani d . 1
H H9A 0.2993 0.4137 -0.0222 0.054 Uiso d R 1
H H9B 0.2433 0.4067 -0.1477 0.054 Uiso d R 1
O O10 0.4469(5) 0.2870(4) 0.0029(4) 0.0643(11) Uani d . 1
H H10C 0.4305 0.2567 0.0672 0.096 Uiso d R 1
H H10D 0.5465 0.3531 0.0191 0.096 Uiso d R 1

loop_
_atom_site_aniso_label
_atom_site_aniso_U_11
_atom_site_aniso_U_22
_atom_site_aniso_U_33
_atom_site_aniso_U_12
_atom_site_aniso_U_13
_atom_site_aniso_U_23
Zn1 0.0298(4) 0.0178(3) 0.0228(3) 0.0036(2) 0.0010(3) 0.0091(2)
Co1 0.0289(4) 0.0175(3) 0.0121(3) 0.0031(3) -0.0038(3) 0.0058(3)
O1 0.0329(14) 0.0126(12) 0.0228(13) -0.0010(10) -0.0023(11) 0.0081(10)
O2 0.0475(17) 0.0176(12) 0.0233(14) 0.0037(12) -0.0030(13) 0.0107(11)
O3 0.0454(17) 0.0175(13) 0.0195(13) 0.0002(12) -0.0081(12) 0.0054(11)
O4 0.0407(15) 0.0180(12) 0.0204(13) 0.0057(11) -0.0029(12) 0.0094(10)
O5 0.0239(13) 0.0142(12) 0.0462(17) -0.0009(10) -0.0036(12) 0.0125(12)
O6 0.0343(15) 0.0273(14) 0.0289(15) -0.0052(12) -0.0114(13) 0.0123(12)
C1 0.0183(17) 0.0129(15) 0.0220(18) 0.0047(13) 0.0038(14) 0.0075(14)
C2 0.0198(17) 0.0120(15) 0.0165(17) 0.0023(13) 0.0005(14) 0.0041(13)
C3 0.0181(17) 0.0181(17) 0.0179(17) 0.0052(14) 0.0016(14) 0.0081(14)
C4 0.0220(17) 0.0141(16) 0.0210(17) 0.0061(14) 0.0022(14) 0.0097(14)
C5 0.0171(16) 0.0141(16) 0.0202(17) 0.0021(13) 0.0020(14) 0.0068(14)
C6 0.0186(17) 0.0184(17) 0.0160(16) 0.0032(14) -0.0012(14) 0.0084(14)
C7 0.0190(17) 0.0153(16) 0.0188(17) 0.0048(14) 0.0035(14) 0.0088(14)
C8 0.0276(19) 0.0168(17) 0.0170(17) 0.0065(15) 0.0007(15) 0.0048(14)
C9 0.0168(17) 0.0184(17) 0.0215(18) 0.0018(14) 0.0013(14) 0.0058(14)
C10 0.035(2) 0.029(2) 0.026(2) 0.0035(18) -0.0012(18) 0.0057(17)
C11 0.049(3) 0.0247(19) 0.027(2) 0.0073(18) -0.0038(19) 0.0103(17)
N1 0.0367(18) 0.0261(16) 0.0191(15) -0.0009(14) -0.0031(14) 0.0100(13)
O7 0.0237(13) 0.0183(12) 0.0276(14) 0.0044(10) -0.0010(11) 0.0108(10)
O8 0.0275(13) 0.0135(11) 0.0310(14) 0.0024(10) 0.0083(11) 0.0078(10)
O9 0.0391(16) 0.0483(18) 0.0210(14) 0.0136(14) -0.0011(12) 0.0112(13)
O10 0.059(2) 0.072(3) 0.069(2) -0.004(2) -0.011(2) 0.048(2)

loop_
_atom_type_symbol
_atom_type_description
_atom_type_scat_dispersion_real
_atom_type_scat_dispersion_imag
_atom_type_scat_source
C C 0.0033 0.0016
; International Tables for Crystallography (1992).
Vol. C, Tables 4.2.6.8 and 6.1.1.4
;
H H 0.0000 0.0000
; International Tables for Crystallography (1992).
Vol. C, Tables 4.2.6.8 and 6.1.1.4
;
N N 0.0061 0.0033
; International Tables for Crystallography (1992).
Vol. C, Tables 4.2.6.8 and 6.1.1.4
;
O O 0.0106 0.0060
; International Tables for Crystallography (1992).
Vol. C, Tables 4.2.6.8 and 6.1.1.4
;
Co Co 0.3494 0.9721
; International Tables for Crystallography (1992).
Vol. C, Tables 4.2.6.8 and 6.1.1.4
;
Zn Zn 0.2839 1.4301
; International Tables for Crystallography (1992).
Vol. C, Tables 4.2.6.8 and 6.1.1.4
;

loop_
_geom_angle_atom_site_label_1
_geom_angle_atom_site_label_2
_geom_angle_atom_site_label_3
_geom_angle_site_symmetry_1
_geom_angle_site_symmetry_3
_geom_angle
O1 Zn1 O1 2_556 . 180.0
O1 Zn1 O8 2_556 2_556 87.19(10)
O1 Zn1 O8 . 2_556 92.81(10)
O1 Zn1 O8 2_556 . 92.81(10)
O1 Zn1 O8 . . 87.19(10)
O8 Zn1 O8 2_556 . 179.9980(10)
O1 Zn1 O7 2_556 . 86.62(10)
O1 Zn1 O7 . . 93.38(10)
O8 Zn1 O7 2_556 . 84.56(10)
O8 Zn1 O7 . . 95.45(10)
O1 Zn1 O7 2_556 2_556 93.38(10)
O1 Zn1 O7 . 2_556 86.62(10)
O8 Zn1 O7 2_556 2_556 95.44(10)
O8 Zn1 O7 . 2_556 84.56(10)
O7 Zn1 O7 . 2_556 180.0
O9 Co1 O9 2_565 . 180.0
O9 Co1 O3 2_565 . 90.56(11)
O9 Co1 O3 . . 89.45(11)
O9 Co1 O3 2_565 2_565 89.44(11)
O9 Co1 O3 . 2_565 90.55(11)
O3 Co1 O3 . 2_565 180.0
O9 Co1 O4 2_565 . 90.68(11)
O9 Co1 O4 . . 89.32(11)
O3 Co1 O4 . . 61.13(10)
O3 Co1 O4 2_565 . 118.87(10)
O9 Co1 O4 2_565 2_565 89.32(11)
O9 Co1 O4 . 2_565 90.68(11)
O3 Co1 O4 . 2_565 118.87(10)
O3 Co1 O4 2_565 2_565 61.13(10)
O4 Co1 O4 . 2_565 180.00(9)
O9 Co1 C8 2_565 . 91.23(11)
O9 Co1 C8 . . 88.77(11)
O3 Co1 C8 . . 30.48(11)
O3 Co1 C8 2_565 . 149.52(11)
O4 Co1 C8 . . 30.65(10)
O4 Co1 C8 2_565 . 149.35(10)
O9 Co1 C8 2_565 2_565 88.77(11)
O9 Co1 C8 . 2_565 91.23(11)
O3 Co1 C8 . 2_565 149.52(11)
O3 Co1 C8 2_565 2_565 30.48(11)
O4 Co1 C8 . 2_565 149.35(10)
O4 Co1 C8 2_565 2_565 30.65(10)
C8 Co1 C8 . 2_565 180.0
C7 O1 Zn1 . . 126.0(2)
C8 O3 Co1 . . 91.4(2)
C8 O4 Co1 . . 87.7(2)
C6 C1 C2 . . 119.8(3)
C6 C1 C7 . . 120.7(3)
C2 C1 C7 . . 119.5(3)
C1 C2 C3 . . 120.5(3)
C1 C2 H2 . . 119.8
C3 C2 H2 . . 119.8
C2 C3 C4 . . 119.2(3)
C2 C3 C8 . . 119.0(3)
C4 C3 C8 . . 121.8(3)
C5 C4 C3 . . 120.9(3)
C5 C4 H4 . . 119.5
C3 C4 H4 . . 119.5
C4 C5 C6 . . 119.2(3)
C4 C5 C9 . . 119.6(3)
C6 C5 C9 . . 121.1(3)
C1 C6 C5 . . 120.4(3)
C1 C6 H6 . . 119.8
C5 C6 H6 . . 119.8
O2 C7 O1 . . 124.3(3)
O2 C7 C1 . . 118.1(3)
O1 C7 C1 . . 117.6(3)
O3 C8 O4 . . 119.8(3)
O3 C8 C3 . . 119.9(3)
O4 C8 C3 . . 120.3(3)
O3 C8 Co1 . . 58.16(18)
O4 C8 Co1 . . 61.63(18)
C3 C8 Co1 . . 177.3(2)
O5 C9 O6 . . 124.2(3)
O5 C9 C5 . . 117.7(3)
O6 C9 C5 . . 118.0(3)
N1 C10 C11 . 2_775 110.8(4)
N1 C10 H10A . . 109.5
C11 C10 H10A 2_775 . 109.5
N1 C10 H10B . . 109.5
C11 C10 H10B 2_775 . 109.5
H10A C10 H10B . . 108.1
N1 C11 C10 . 2_775 110.3(3)
N1 C11 H11A . . 109.6
C10 C11 H11A 2_775 . 109.6
N1 C11 H11B . . 109.6
C10 C11 H11B 2_775 . 109.6
H11A C11 H11B . . 108.1
C10 N1 C11 . . 111.1(3)
C10 N1 H1A . . 109.4
C11 N1 H1A . . 109.4
C10 N1 H1B . . 109.4
C11 N1 H1B . . 109.4
H1A N1 H1B . . 108.0
Zn1 O7 H7A . . 100.7
Zn1 O7 H7B . . 123.9
H7A O7 H7B . . 106.9
Zn1 O8 H8A . . 118.3
Zn1 O8 H8B . . 125.4
H8A O8 H8B . . 107.5
Co1 O9 H9A . . 112.1
Co1 O9 H9B . . 112.4
H9A O9 H9B . . 106.0
H10C O10 H10D . . 113.2

loop_
_geom_bond_atom_site_label_1
_geom_bond_atom_site_label_2
_geom_bond_site_symmetry_2
_geom_bond_distance
Zn1 O1 2_556 2.081(2)
Zn1 O1 . 2.081(2)
Zn1 O8 2_556 2.100(2)
Zn1 O8 . 2.100(2)
Zn1 O7 . 2.131(2)
Zn1 O7 2_556 2.131(2)
Co1 O9 2_565 2.056(3)
Co1 O9 . 2.056(3)
Co1 O3 . 2.119(3)
Co1 O3 2_565 2.119(3)
Co1 O4 . 2.196(3)
Co1 O4 2_565 2.196(3)
Co1 C8 . 2.494(4)
Co1 C8 2_565 2.494(4)
O1 C7 . 1.266(4)
O2 C7 . 1.266(4)
O3 C8 . 1.265(4)
O4 C8 . 1.272(4)
O5 C9 . 1.261(4)
O6 C9 . 1.265(4)
C1 C6 . 1.394(5)
C1 C2 . 1.395(5)
C1 C7 . 1.516(4)
C2 C3 . 1.399(5)
C2 H2 . 0.9300
C3 C4 . 1.400(5)
C3 C8 . 1.504(5)
C4 C5 . 1.395(5)
C4 H4 . 0.9300
C5 C6 . 1.405(5)
C5 C9 . 1.516(5)
C6 H6 . 0.9300
C10 N1 . 1.488(5)
C10 C11 2_775 1.511(6)
C10 H10A . 0.9700
C10 H10B . 0.9700
C11 N1 . 1.500(5)
C11 C10 2_775 1.511(6)
C11 H11A . 0.9700
C11 H11B . 0.9700
N1 H1A . 0.9000
N1 H1B . 0.9000
O7 H7A . 0.8452
O7 H7B . 0.8471
O8 H8A . 0.8418
O8 H8B . 0.8451
O9 H9A . 0.8437
O9 H9B . 0.8484
O10 H10C . 0.8500
O10 H10D . 0.8506

loop_
_geom_hbond_atom_site_label_D
_geom_hbond_atom_site_label_H
_geom_hbond_atom_site_label_A
_geom_hbond_site_symmetry_A
_geom_hbond_distance_DH
_geom_hbond_distance_HA
_geom_hbond_distance_DA
_geom_hbond_angle_DHA
_geom_hbond_publ_flag
N1 H1A O7 2_666 0.90 2.05 2.901(4) 156.2 yes
O8 H8A O5 2_666 0.84 1.84 2.672(4) 170.1 yes
O10 H10C O6 2_666 0.85 1.90 2.751(5) 179.6 yes
N1 H1A O8 1_665 0.90 2.44 3.033(4) 124.0 yes
N1 H1B O6 2_776 0.90 1.87 2.758(4) 168.5 yes
O7 H7B O5 1_545 0.85 1.89 2.721(4) 167.6 yes
O8 H8B O4 1_545 0.85 1.92 2.755(3) 166.9 yes
O9 H9B O2 1_554 0.85 1.80 2.641(4) 168.3 yes
O10 H10D O9 2_665 0.85 2.09 2.920(5) 166.9 yes
O9 H9A O10 . 0.84 1.96 2.756(5) 156.0 yes
O7 H7A O2 . 0.85 1.85 2.653(4) 158.2 yes

loop_
_geom_torsion_atom_site_label_1
_geom_torsion_atom_site_label_2
_geom_torsion_atom_site_label_3
_geom_torsion_atom_site_label_4
_geom_torsion_site_symmetry_1
_geom_torsion
O8 Zn1 O1 C7 2_556 59.5(3)
O8 Zn1 O1 C7 . -120.5(3)
O7 Zn1 O1 C7 . -25.2(3)
O7 Zn1 O1 C7 2_556 154.8(3)
O9 Co1 O3 C8 2_565 -91.5(2)
O9 Co1 O3 C8 . 88.5(2)
O4 Co1 O3 C8 . -1.0(2)
O4 Co1 O3 C8 2_565 179.0(2)
C8 Co1 O3 C8 2_565 180.0
O9 Co1 O4 C8 2_565 91.3(2)
O9 Co1 O4 C8 . -88.7(2)
O3 Co1 O4 C8 . 1.0(2)
O3 Co1 O4 C8 2_565 -179.0(2)
C8 Co1 O4 C8 2_565 180.0
C6 C1 C2 C3 . -0.4(5)
C7 C1 C2 C3 . -178.7(3)
C1 C2 C3 C4 . -0.6(5)
C1 C2 C3 C8 . 178.5(3)
C2 C3 C4 C5 . 0.8(5)
C8 C3 C4 C5 . -178.4(3)
C3 C4 C5 C6 . 0.1(5)
C3 C4 C5 C9 . 175.8(3)
C2 C1 C6 C5 . 1.3(5)
C7 C1 C6 C5 . 179.5(3)
C4 C5 C6 C1 . -1.1(5)
C9 C5 C6 C1 . -176.8(3)
Zn1 O1 C7 O2 . 10.3(5)
Zn1 O1 C7 C1 . -170.1(2)
C6 C1 C7 O2 . 0.9(5)
C2 C1 C7 O2 . 179.2(3)
C6 C1 C7 O1 . -178.7(3)
C2 C1 C7 O1 . -0.4(5)
Co1 O3 C8 O4 . 1.8(4)
Co1 O3 C8 C3 . -177.8(3)
Co1 O4 C8 O3 . -1.7(3)
Co1 O4 C8 C3 . 177.9(3)
C2 C3 C8 O3 . 0.4(5)
C4 C3 C8 O3 . 179.5(3)
C2 C3 C8 O4 . -179.2(3)
C4 C3 C8 O4 . -0.1(5)
O9 Co1 C8 O3 2_565 89.0(2)
O9 Co1 C8 O3 . -91.0(2)
O4 Co1 C8 O3 . 178.3(4)
O4 Co1 C8 O3 2_565 -1.7(4)
O9 Co1 C8 O4 2_565 -89.3(2)
O9 Co1 C8 O4 . 90.7(2)
O3 Co1 C8 O4 . -178.3(4)
O3 Co1 C8 O4 2_565 1.7(4)
C4 C5 C9 O5 . 14.7(5)
C6 C5 C9 O5 . -169.7(3)
C4 C5 C9 O6 . -162.9(3)
C6 C5 C9 O6 . 12.7(5)
C11 C10 N1 C11 2_775 -57.0(5)
C10 C11 N1 C10 2_775 56.7(5)
